data_2244198
loop_
_publ_author_name
'Kellou, Sabah'
'Brihi, Ouarda'
'Chetioui, Souheyla'
'Salah Eddine, Lemallem'
'Abdelali, Fiala'
'Boudjada, Ali'

_publ_section_title
;
 Synthesis and crystal structure of
 2-(1,3-dithietan-2-ylidene)cyclohexane-1,3-dione
;
_journal_coeditor_code HB8028
_journal_issue 11
_journal_name_full 'Acta Crystallographica Section E'
_journal_page_first
;
;
_journal_paper_doi 10.1107/S2056989022009872
_journal_volume 78
_journal_year 2022
_chemical_absolute_configuration unk
_chemical_formula_iupac 'C8 H8 O2 S2'
_chemical_formula_moiety 'C8 H8 O2 S2'
_chemical_formula_sum 'C8 H8 O2 S2'
_chemical_formula_weight 200.28
_chemical_name_systematic
;
2-(1,3-Dithietan-2-ylidene)cyclohexane-1,3-dione
;
_space_group_IT_number 29
_space_group_name_Hall 'P 2c -2ac'
_space_group_name_H-M_alt 'P c a 21'
_symmetry_cell_setting orthorhombic
_symmetry_space_group_name_Hall 'P 2c -2ac'
_symmetry_space_group_name_H-M 'P c a 21'
_atom_sites_solution_hydrogens geom
_atom_sites_solution_primary direct
_atom_sites_solution_secondary difmap
_audit_conform_dict_name cif_core.dic
_audit_conform_dict_version 2.4.3
_audit_creation_method 'WinGX routine CIF_UPDATE'
_cell_angle_alpha 90
_cell_angle_beta 90
_cell_angle_gamma 90
_cell_formula_units_Z 4
_cell_length_a 10.7521(14)
_cell_length_b 5.5245(9)
_cell_length_c 14.480(2)
_cell_measurement_reflns_used 772
_cell_measurement_temperature 296(2)
_cell_measurement_theta_max 23.42
_cell_measurement_theta_min 3.69
_cell_volume 860.1(2)
_computing_cell_refinement
;
APEX2 (Bruker, 2014)
;
_computing_data_collection
;
SAINT (Bruker, 2014)
;
_computing_data_reduction
;
SAINT (Bruker, 2014)
;
_computing_molecular_graphics
;
ORTEP-3 for Windows (Farrugia, 2012)
;
_computing_publication_material
;
WinGX publication routines (Farrugia, 2012)
;
_computing_structure_refinement
;
<i>SHELXL2014/7</i> (Sheldrick, 2015a)
;
_computing_structure_solution
;
SHELXT (Sheldrick, 2015b)
;
_diffrn_ambient_temperature 296(2)
_diffrn_detector 'CCD plate'
_diffrn_measured_fraction_theta_full 1
_diffrn_measured_fraction_theta_max 0.995
_diffrn_measurement_device_type 'Bruker APEXII'
_diffrn_measurement_method 'CCD rotation images, thick slices'
_diffrn_radiation_monochromator graphite
_diffrn_radiation_probe x-ray
_diffrn_radiation_source 'fine-focus sealed tube'
_diffrn_radiation_type MoK\a
_diffrn_radiation_wavelength 0.71073
_diffrn_reflns_av_R_equivalents 0.0442
_diffrn_reflns_av_unetI/netI 0.0898
_diffrn_reflns_limit_h_max 13
_diffrn_reflns_limit_h_min -9
_diffrn_reflns_limit_k_max 7
_diffrn_reflns_limit_k_min -4
_diffrn_reflns_limit_l_max 18
_diffrn_reflns_limit_l_min -18
_diffrn_reflns_number 3646
_diffrn_reflns_theta_full 25.242
_diffrn_reflns_theta_max 27.459
_diffrn_reflns_theta_min 2.813
_diffrn_standards_number 0
_exptl_absorpt_coefficient_mu 0.57
_exptl_absorpt_correction_T_max 0.994
_exptl_absorpt_correction_T_min 0.960
_exptl_absorpt_correction_type multi-scan
_exptl_absorpt_process_details
;
(SADABS; Krause <i>et al.</i>,  2015)
;
_exptl_crystal_colour colorless
_exptl_crystal_density_diffrn 1.547
_exptl_crystal_density_method 'not measured'
_exptl_crystal_description plate
_exptl_crystal_F_000 416
_exptl_crystal_size_max 0.13
_exptl_crystal_size_mid 0.06
_exptl_crystal_size_min 0.01
_refine_diff_density_max 0.344
_refine_diff_density_min -0.295
_refine_ls_abs_structure_details
;
Flack <i>x</i> determined using 396 quotients
[(<i>I</i>^+^)-(<i>I</i>^-^)]/[(<i>I</i>^+^)+(<i>I</i>^-^)]
(Parsons <i>et al.</i>,  2013)
;
_refine_ls_abs_structure_Flack 0.04(8)
_refine_ls_extinction_method none
_refine_ls_goodness_of_fit_ref 1.004
_refine_ls_hydrogen_treatment constr
_refine_ls_matrix_type full
_refine_ls_number_constraints 0
_refine_ls_number_parameters 109
_refine_ls_number_reflns 1881
_refine_ls_number_restraints 1
_refine_ls_restrained_S_all 1.004
_refine_ls_R_factor_all 0.0993
_refine_ls_R_factor_gt 0.0513
_refine_ls_shift/su_max 0
_refine_ls_shift/su_mean 0
_refine_ls_structure_factor_coef Fsqd
_refine_ls_weighting_details 'w=1/[\s^2^(Fo^2^)+(0.0343P)^2^] where P=(Fo^2^+2Fc^2^)/3'
_refine_ls_weighting_scheme calc
_refine_ls_wR_factor_gt 0.0798
_refine_ls_wR_factor_ref 0.0936
_reflns_number_gt 1230
_reflns_number_total 1881
_reflns_threshold_expression 'I > 2\s(I)'
_cod_data_source_file hb8028sup1.cif
_cod_data_source_block I
_cod_database_code 2244198

loop_
_symmetry_equiv_pos_site_id
_symmetry_equiv_pos_as_xyz
1 x,y,z
2 -x,-y,1/2+z
3 1/2-x,y,1/2+z
4 1/2+x,-y,z

loop_
_atom_site_aniso_label
_atom_site_aniso_U_11
_atom_site_aniso_U_22
_atom_site_aniso_U_33
_atom_site_aniso_U_12
_atom_site_aniso_U_13
_atom_site_aniso_U_23
S1 0.0410(8) 0.0394(9) 0.0308(8) 0.0115(8) 0.0003(9) 0.0007(9)
S2 0.0561(11) 0.0509(10) 0.0219(7) 0.0117(9) 0.0005(8) -0.0001(10)
O1 0.052(3) 0.045(3) 0.040(2) 0.011(2) 0.006(3) -0.010(3)
O2 0.070(4) 0.058(3) 0.028(3) 0.020(3) 0.008(3) -0.001(2)
C1 0.026(3) 0.028(4) 0.028(3) -0.006(2) 0.002(3) 0.000(3)
C2 0.027(3) 0.026(3) 0.025(3) 0.002(3) -0.001(3) 0.000(3)
C3 0.026(3) 0.032(4) 0.044(4) -0.003(3) 0.001(3) 0.004(3)
C4 0.039(4) 0.038(4) 0.059(4) 0.003(3) -0.007(4) 0.009(4)
C5 0.064(6) 0.069(6) 0.048(4) 0.013(4) -0.014(4) 0.016(5)
C6 0.061(5) 0.072(5) 0.041(4) 0.020(4) 0.010(4) 0.024(4)
C7 0.035(4) 0.039(4) 0.028(3) -0.002(3) 0.003(3) 0.005(3)
C8 0.064(5) 0.052(5) 0.034(4) 0.014(3) -0.006(4) 0.006(4)

loop_
_atom_site_type_symbol
_atom_site_label
_atom_site_fract_x
_atom_site_fract_y
_atom_site_fract_z
_atom_site_U_iso_or_equiv
_atom_site_thermal_displace_type
_atom_site_calc_flag
_atom_site_refinement_flags
_atom_site_occupancy
S S1 0.27332(13) 0.3620(3) 0.53923(11) 0.0371(5) Uani . . 1.000
S S2 0.16018(17) 0.5982(3) 0.67352(10) 0.0430(5) Uani . . 1.000
O O1 0.0128(4) 0.9617(7) 0.6058(4) 0.0457(16) Uani . . 1.000
O O2 0.2139(4) 0.5407(8) 0.3699(3) 0.0520(19) Uani . . 1.000
C C1 0.1711(5) 0.5968(10) 0.5553(4) 0.0273(19) Uani . . 1.000
C C2 0.1164(5) 0.7427(12) 0.4911(4) 0.0260(17) Uani . . 1.000
C C3 0.0319(5) 0.9299(10) 0.5239(5) 0.034(2) Uani . . 1.000
C C4 -0.0307(6) 1.0849(12) 0.4519(5) 0.045(2) Uani . . 1.000
C C5 -0.0404(7) 0.9587(14) 0.3579(6) 0.060(3) Uani . . 1.000
C C6 0.0814(7) 0.8675(13) 0.3269(4) 0.058(3) Uani . . 1.000
C C7 0.1416(6) 0.7004(12) 0.3941(4) 0.034(2) Uani . . 1.000
C C8 0.2644(7) 0.3440(12) 0.6645(5) 0.050(3) Uani . . 1.000
H H4A -0.11352 1.12679 0.47307 0.0542 Uiso . . 1.000
H H4B 0.01593 1.23405 0.44470 0.0542 Uiso . . 1.000
H H5A -0.07254 1.07203 0.31262 0.0722 Uiso . . 1.000
H H5B -0.09848 0.82483 0.36241 0.0722 Uiso . . 1.000
H H6A 0.07063 0.78338 0.26865 0.0697 Uiso . . 1.000
H H6B 0.13618 1.00398 0.31609 0.0697 Uiso . . 1.000
H H8A 0.34374 0.37194 0.69448 0.0598 Uiso . . 1.000
H H8B 0.22773 0.19389 0.68617 0.0598 Uiso . . 1.000

loop_
_atom_type_symbol
_atom_type_description
_atom_type_scat_dispersion_real
_atom_type_scat_dispersion_imag
_atom_type_scat_source
S S 0.1246 0.1234 'International Tables Vol C Tables 4.2.6.8 and 6.1.1.4'
O O 0.0106 0.0060 'International Tables Vol C Tables 4.2.6.8 and 6.1.1.4'
H H 0.0000 0.0000 'International Tables Vol C Tables 4.2.6.8 and 6.1.1.4'
C C 0.0033 0.0016 'International Tables Vol C Tables 4.2.6.8 and 6.1.1.4'

loop_
_geom_angle_atom_site_label_1
_geom_angle_atom_site_label_2
_geom_angle_atom_site_label_3
_geom_angle_site_symmetry_1
_geom_angle_site_symmetry_2
_geom_angle_site_symmetry_3
_geom_angle
_geom_angle_publ_flag
C1 S1 C8 . . . 82.7(3) n
C1 S2 C8 . . . 83.2(3) n
S1 C1 S2 . . . 100.5(3) n
S1 C1 C2 . . . 129.1(5) n
S2 C1 C2 . . . 130.4(5) n
C1 C2 C3 . . . 117.8(5) no
C1 C2 C7 . . . 119.0(6) no
C3 C2 C7 . . . 123.2(6) no
O1 C3 C2 . . . 121.7(6) n
O1 C3 C4 . . . 121.1(5) n
C2 C3 C4 . . . 117.2(6) no
C3 C4 C5 . . . 112.7(6) no
C4 C5 C6 . . . 111.5(6) no
C5 C6 C7 . . . 113.5(6) no
O2 C7 C2 . . . 120.7(6) n
O2 C7 C6 . . . 122.3(5) n
C2 C7 C6 . . . 116.9(6) no
S1 C8 S2 . . . 93.6(3) n
C3 C4 H4A . . . 109.00 no
C3 C4 H4B . . . 109.00 no
C5 C4 H4A . . . 109.00 no
C5 C4 H4B . . . 109.00 no
H4A C4 H4B . . . 108.00 no
C4 C5 H5A . . . 109.00 no
C4 C5 H5B . . . 109.00 no
C6 C5 H5A . . . 109.00 no
C6 C5 H5B . . . 109.00 no
H5A C5 H5B . . . 108.00 no
C5 C6 H6A . . . 109.00 no
C5 C6 H6B . . . 109.00 no
C7 C6 H6A . . . 109.00 no
C7 C6 H6B . . . 109.00 no
H6A C6 H6B . . . 108.00 no
S1 C8 H8A . . . 113.00 no
S1 C8 H8B . . . 113.00 no
S2 C8 H8A . . . 113.00 no
S2 C8 H8B . . . 113.00 no
H8A C8 H8B . . . 110.00 no

loop_
_geom_bond_atom_site_label_1
_geom_bond_atom_site_label_2
_geom_bond_site_symmetry_1
_geom_bond_site_symmetry_2
_geom_bond_distance
_geom_bond_publ_flag
S1 C1 . . 1.716(6) n
S1 C8 . . 1.819(7) n
S2 C1 . . 1.716(6) n
S2 C8 . . 1.801(7) n
O1 C3 . . 1.216(9) n
O2 C7 . . 1.227(8) n
C1 C2 . . 1.364(8) no
C2 C3 . . 1.456(8) no
C2 C7 . . 1.449(8) no
C3 C4 . . 1.508(9) no
C4 C5 . . 1.533(11) no
C5 C6 . . 1.473(11) no
C6 C7 . . 1.489(9) no
C4 H4A . . 0.9700 no
C4 H4B . . 0.9700 no
C5 H5A . . 0.9700 no
C5 H5B . . 0.9700 no
C6 H6A . . 0.9700 no
C6 H6B . . 0.9700 no
C8 H8A . . 0.9700 no
C8 H8B . . 0.9700 no

loop_
_geom_hbond_atom_site_label_D
_geom_hbond_atom_site_label_H
_geom_hbond_atom_site_label_A
_geom_hbond_site_symmetry_A
_geom_hbond_distance_DH
_geom_hbond_distance_HA
_geom_hbond_distance_DA
_geom_hbond_angle_DHA
_geom_hbond_publ_flag
C5 H5A S2 2_574 0.97 2.87 3.844(8) 178 yes

loop_
_geom_torsion_atom_site_label_1
_geom_torsion_atom_site_label_2
_geom_torsion_atom_site_label_3
_geom_torsion_atom_site_label_4
_geom_torsion_site_symmetry_1
_geom_torsion_site_symmetry_2
_geom_torsion_site_symmetry_3
_geom_torsion_site_symmetry_4
_geom_torsion
_geom_torsion_publ_flag
C8 S1 C1 S2 . . . . 1.5(3) no
C8 S1 C1 C2 . . . . -179.6(6) no
C1 S1 C8 S2 . . . . -1.4(3) no
C8 S2 C1 S1 . . . . -1.5(3) no
C8 S2 C1 C2 . . . . 179.6(6) no
C1 S2 C8 S1 . . . . 1.4(3) no
S2 C1 C2 C3 . . . . -1.6(9) no
S1 C1 C2 C3 . . . . 179.8(4) no
S1 C1 C2 C7 . . . . 1.6(9) no
S2 C1 C2 C7 . . . . -179.7(5) no
C7 C2 C3 O1 . . . . -179.8(6) no
C7 C2 C3 C4 . . . . -0.2(8) no
C1 C2 C3 C4 . . . . -178.3(5) no
C1 C2 C7 C6 . . . . -178.9(6) no
C3 C2 C7 O2 . . . . 179.8(6) no
C1 C2 C7 O2 . . . . -2.2(9) no
C1 C2 C3 O1 . . . . 2.2(8) no
C3 C2 C7 C6 . . . . 3.1(9) no
C2 C3 C4 C5 . . . . 24.6(8) no
O1 C3 C4 C5 . . . . -155.8(6) no
C3 C4 C5 C6 . . . . -52.6(8) no
C4 C5 C6 C7 . . . . 56.3(8) no
C5 C6 C7 C2 . . . . -31.5(9) no
C5 C6 C7 O2 . . . . 151.8(6) no

_cod_database_fobs_code 2244198
